data_4112616
loop_
_publ_author_name
'Azusa Kikuchi'
'Fumiyasu Iwahori'
'Jiro Abe'

_publ_section_title
;
 Definitive Evidence for the Contribution of Biradical Character in a
 Closed-Shell Molecule, Derivative of
 1,4-Bis-(4,5-diphenylimidazol-2-ylidene)cyclohexa-2,5-diene
;
_journal_name_full 'Journal of the American Chemical Society'
_journal_page_first 6526
_journal_page_last 6527
_journal_paper_doi 10.1021/ja049423h
_journal_volume 126
_journal_year 2004
_chemical_formula_sum 'C108 H76 F8 N8'
_chemical_formula_weight 1637.83
_space_group_IT_number 2
_symmetry_cell_setting triclinic
_symmetry_Int_Tables_number 2
_symmetry_space_group_name_Hall '-P 1'
_symmetry_space_group_name_H-M 'P -1'
_cell_angle_alpha 87.50(1)
_cell_angle_beta 87.78(1)
_cell_angle_gamma 65.182(9)
_cell_formula_units_Z 1
_cell_length_a 11.980(3)
_cell_length_b 13.445(4)
_cell_length_c 14.468(5)
_cell_measurement_reflns_used 7077
_cell_measurement_temperature 123.2
_cell_measurement_theta_max 31.5
_cell_measurement_theta_min 1.7
_cell_volume 2112.6(11)
_computing_cell_refinement CRYSTALCLEAR
_computing_data_collection CRYSTALCLEAR
_computing_data_reduction 'teXsan Ver. 1.11'
_computing_publication_material 'teXsan Ver. 1.11'
_computing_structure_refinement 'teXsan Ver. 1.10'
_computing_structure_solution SIR92
_diffrn_detector_area_resol_mean 28.57
_diffrn_measured_fraction_theta_full 0.8252
_diffrn_measured_fraction_theta_max 0.8252
_diffrn_measurement_device_type 'Rigaku/MSC Mercury CCD'
_diffrn_measurement_method \w
_diffrn_radiation_type 'Mo K\a'
_diffrn_radiation_wavelength 0.7107
_diffrn_reflns_av_R_equivalents 0.026
_diffrn_reflns_limit_h_max 16
_diffrn_reflns_limit_h_min -16
_diffrn_reflns_limit_k_max 15
_diffrn_reflns_limit_k_min -19
_diffrn_reflns_limit_l_max 20
_diffrn_reflns_limit_l_min -20
_diffrn_reflns_number 20526
_diffrn_reflns_theta_full 31.26
_diffrn_reflns_theta_max 31.26
_exptl_absorpt_coefficient_mu 0.088
_exptl_absorpt_correction_T_max 0.983
_exptl_absorpt_correction_T_min 0.983
_exptl_absorpt_correction_type none
_exptl_absorpt_process_details '(Higashi, 1995)'
_exptl_crystal_colour Colorless
_exptl_crystal_density_diffrn 1.287
_exptl_crystal_description Prism
_exptl_crystal_size_max 0.200
_exptl_crystal_size_mid 0.200
_exptl_crystal_size_min 0.200
_refine_diff_density_max 0.33
_refine_diff_density_min -0.31
_refine_ls_extinction_method none
_refine_ls_goodness_of_fit_ref 1.404
_refine_ls_hydrogen_treatment noref
_refine_ls_number_parameters 559
_refine_ls_number_reflns 5379
_refine_ls_R_factor_gt 0.0620
_refine_ls_shift/su_max 0.0238
_refine_ls_structure_factor_coef Fsqd
_refine_ls_weighting_details 'w = 1/[\s^2^(Fo^2^) + (0.00800(Max(Fo^2^,0) + 2Fc^2^)/3)^2^]'
_refine_ls_weighting_scheme calc
_refine_ls_wR_factor_ref 0.0806
_reflns_number_gt 5379
_reflns_number_total 11355
_reflns_threshold_expression F^2^>2.0\s(F^2^)
_cod_data_source_file ja049423hsi20040202_050002.cif
_cod_data_source_block tF-BDPI-2YD
_cod_original_cell_volume 2112.6(1)
_cod_original_sg_symbol_H-M 'P -1 '
_cod_original_formula_sum 'C108 H76 F8 N8 '
_cod_database_code 4112616

loop_
_symmetry_equiv_pos_as_xyz
x,y,z
-x,-y,-z

loop_
_atom_site_label
_atom_site_type_symbol
_atom_site_fract_x
_atom_site_fract_y
_atom_site_fract_z
_atom_site_U_iso_or_equiv
_atom_site_adp_type
_atom_site_occupancy
_atom_site_calc_flag
F1 F 0.5037(1) -0.0975(1) 0.1653(1) 0.0244(5) Uani 1.00 d
F2 F 0.6659(1) -0.2168(1) 0.0424(1) 0.0232(5) Uani 1.00 d
F3 F 0.7156(1) 0.1022(1) -0.0689(1) 0.0252(5) Uani 1.00 d
F4 F 0.5496(1) 0.2178(1) 0.0507(1) 0.0254(5) Uani 1.00 d
N1 N 0.4410(2) 0.1776(2) 0.2435(2) 0.0207(7) Uani 1.00 d
N2 N 0.2896(2) 0.1627(2) 0.1674(2) 0.0168(7) Uani 1.00 d
N3 N 0.1286(2) 0.2386(2) 0.0532(2) 0.0168(7) Uani 1.00 d
N4 N 0.1494(2) 0.0799(2) 0.1453(2) 0.0165(7) Uani 1.00 d
C1 C 0.5163(3) 0.0652(2) 0.1093(2) 0.0163(8) Uani 1.00 d
C2 C 0.5571(3) -0.0471(2) 0.1077(2) 0.0178(9) Uani 1.00 d
C3 C 0.6449(3) -0.1103(2) 0.0448(2) 0.0163(8) Uani 1.00 d
C4 C 0.6997(2) -0.0654(2) -0.0209(2) 0.0151(8) Uani 1.00 d
C5 C 0.6681(3) 0.0460(2) -0.0122(2) 0.0175(9) Uani 1.00 d
C6 C 0.5795(3) 0.1094(2) 0.0512(2) 0.0181(9) Uani 1.00 d
C7 C 0.4155(3) 0.1346(2) 0.1720(2) 0.0187(9) Uani 1.00 d
C8 C 0.3294(3) 0.2360(2) 0.2888(2) 0.0190(8) Uani 1.00 d
C9 C 0.2353(3) 0.2279(2) 0.2442(2) 0.0186(8) Uani 1.00 d
C10 C 0.3294(3) 0.2916(2) 0.3749(2) 0.0202(9) Uani 1.00 d
C11 C 0.4377(3) 0.2545(2) 0.4239(2) 0.0256(9) Uani 1.00 d
C12 C 0.4441(3) 0.3057(3) 0.5032(2) 0.033(1) Uani 1.00 d
C13 C 0.3428(3) 0.3937(3) 0.5358(2) 0.030(1) Uani 1.00 d
C14 C 0.2336(3) 0.4324(3) 0.4876(2) 0.0284(10) Uani 1.00 d
C15 C 0.2261(3) 0.3817(3) 0.4077(2) 0.0250(9) Uani 1.00 d
C16 C 0.1028(3) 0.2714(2) 0.2723(2) 0.0177(8) Uani 1.00 d
C17 C 0.0192(3) 0.3739(2) 0.2410(2) 0.0229(9) Uani 1.00 d
C18 C -0.1030(3) 0.4165(3) 0.2728(2) 0.0271(9) Uani 1.00 d
C19 C -0.1417(3) 0.3567(3) 0.3361(2) 0.0278(10) Uani 1.00 d
C20 C -0.0580(3) 0.2558(3) 0.3686(2) 0.028(1) Uani 1.00 d
C21 C 0.0642(3) 0.2127(2) 0.3371(2) 0.0234(9) Uani 1.00 d
C22 C 0.2175(3) 0.1364(2) 0.0976(2) 0.0168(8) Uani 1.00 d
C23 C 0.0230(3) 0.2344(2) 0.0641(2) 0.0164(8) Uani 1.00 d
C24 C 0.0373(3) 0.1333(2) 0.1217(2) 0.0166(8) Uani 1.00 d
C25 C -0.0887(3) 0.3198(2) 0.0234(2) 0.0185(8) Uani 1.00 d
C26 C -0.1022(3) 0.4284(3) 0.0185(2) 0.0233(9) Uani 1.00 d
C27 C -0.2037(3) 0.5099(3) -0.0221(2) 0.030(1) Uani 1.00 d
C28 C -0.2942(3) 0.4850(3) -0.0589(2) 0.036(1) Uani 1.00 d
C29 C -0.2812(3) 0.3772(3) -0.0546(2) 0.032(1) Uani 1.00 d
C30 C -0.1801(3) 0.2955(3) -0.0132(2) 0.0250(9) Uani 1.00 d
C31 C -0.0584(3) 0.0973(2) 0.1550(2) 0.0180(8) Uani 1.00 d
C32 C -0.1740(3) 0.1703(2) 0.1856(2) 0.0221(9) Uani 1.00 d
C33 C -0.2574(3) 0.1318(3) 0.2232(2) 0.0262(10) Uani 1.00 d
C34 C -0.2255(3) 0.0205(3) 0.2288(2) 0.030(1) Uani 1.00 d
C35 C -0.1116(3) -0.0530(3) 0.1979(2) 0.035(1) Uani 1.00 d
C36 C -0.0268(3) -0.0151(3) 0.1613(2) 0.0273(10) Uani 1.00 d
C37 C 0.6722(6) 0.0453(5) 0.6446(4) 0.099(2) Uani 1.00 d
C38 C 0.6542(4) 0.0061(4) 0.5623(5) 0.079(2) Uani 1.00 d
C39 C 0.7233(5) 0.0066(4) 0.4880(3) 0.067(2) Uani 1.00 d
C40 C 0.8099(5) 0.0442(4) 0.4917(3) 0.071(2) Uani 1.00 d
C41 C 0.8307(5) 0.0819(4) 0.5695(5) 0.079(2) Uani 1.00 d
C42 C 0.7659(7) 0.0818(4) 0.6471(4) 0.094(2) Uani 1.00 d
C43 C 0.4779(3) 0.6629(3) 0.2435(2) 0.039(1) Uani 1.00 d
C44 C 0.4109(3) 0.6243(3) 0.3036(2) 0.038(1) Uani 1.00 d
C45 C 0.4300(3) 0.5166(3) 0.3038(2) 0.038(1) Uani 1.00 d
C46 C 0.5172(4) 0.4462(3) 0.2425(3) 0.045(1) Uani 1.00 d
C47 C 0.5829(3) 0.4848(3) 0.1827(3) 0.045(1) Uani 1.00 d
C48 C 0.5633(3) 0.5934(3) 0.1835(2) 0.041(1) Uani 1.00 d
C49 C 0.0973(4) 0.3268(3) 0.7985(3) 0.043(1) Uani 1.00 d
C50 C -0.0192(4) 0.3536(3) 0.7669(3) 0.046(1) Uani 1.00 d
C51 C -0.0354(4) 0.3310(3) 0.6777(3) 0.053(1) Uani 1.00 d
C52 C 0.0666(4) 0.2823(3) 0.6192(3) 0.054(2) Uani 1.00 d
C53 C 0.1830(4) 0.2566(3) 0.6520(3) 0.050(1) Uani 1.00 d
C54 C 0.1968(3) 0.2800(3) 0.7407(3) 0.042(1) Uani 1.00 d
H1 H 0.5082 0.1933 0.4027 0.0307 Uiso 1.00 calc
H2 H 0.5192 0.2798 0.5354 0.0399 Uiso 1.00 calc
H3 H 0.3475 0.4278 0.5907 0.0363 Uiso 1.00 calc
H4 H 0.1637 0.4936 0.5094 0.0341 Uiso 1.00 calc
H5 H 0.1511 0.4081 0.3754 0.0300 Uiso 1.00 calc
H6 H 0.0453 0.4153 0.1976 0.0275 Uiso 1.00 calc
H7 H -0.1597 0.4866 0.2510 0.0325 Uiso 1.00 calc
H8 H -0.2251 0.3848 0.3570 0.0333 Uiso 1.00 calc
H9 H -0.0839 0.2153 0.4130 0.0341 Uiso 1.00 calc
H10 H 0.1209 0.1432 0.3600 0.0280 Uiso 1.00 calc
H11 H -0.0409 0.4463 0.0434 0.0280 Uiso 1.00 calc
H12 H -0.2118 0.5834 -0.0250 0.0361 Uiso 1.00 calc
H13 H -0.3642 0.5412 -0.0867 0.0427 Uiso 1.00 calc
H14 H -0.3422 0.3596 -0.0803 0.0380 Uiso 1.00 calc
H15 H -0.1729 0.2223 -0.0098 0.0300 Uiso 1.00 calc
H16 H -0.1961 0.2470 0.1809 0.0265 Uiso 1.00 calc
H17 H -0.3361 0.1818 0.2449 0.0314 Uiso 1.00 calc
H18 H -0.2827 -0.0057 0.2543 0.0357 Uiso 1.00 calc
H19 H -0.0909 -0.1294 0.2014 0.0418 Uiso 1.00 calc
H20 H 0.0522 -0.0656 0.1408 0.0328 Uiso 1.00 calc
H21 H 0.6225 0.0476 0.6979 0.1184 Uiso 1.00 calc
H22 H 0.5930 -0.0211 0.5587 0.0943 Uiso 1.00 calc
H23 H 0.7108 -0.0202 0.4315 0.0804 Uiso 1.00 calc
H24 H 0.8576 0.0439 0.4377 0.0850 Uiso 1.00 calc
H25 H 0.8920 0.1091 0.5701 0.0951 Uiso 1.00 calc
H26 H 0.7832 0.1062 0.7031 0.1130 Uiso 1.00 calc
H27 H 0.4645 0.7377 0.2441 0.0470 Uiso 1.00 calc
H28 H 0.3513 0.6731 0.3448 0.0458 Uiso 1.00 calc
H29 H 0.3844 0.4901 0.3452 0.0460 Uiso 1.00 calc
H30 H 0.5311 0.3712 0.2420 0.0544 Uiso 1.00 calc
H31 H 0.6419 0.4366 0.1409 0.0538 Uiso 1.00 calc
H32 H 0.6090 0.6199 0.1424 0.0495 Uiso 1.00 calc
H33 H 0.1082 0.3410 0.8604 0.0516 Uiso 1.00 calc
H34 H -0.0887 0.3877 0.8068 0.0551 Uiso 1.00 calc
H35 H -0.1156 0.3486 0.6563 0.0635 Uiso 1.00 calc
H36 H 0.0566 0.2668 0.5574 0.0648 Uiso 1.00 calc
H37 H 0.2533 0.2227 0.6127 0.0598 Uiso 1.00 calc
H38 H 0.2767 0.2633 0.7623 0.0499 Uiso 1.00 calc

loop_
_atom_site_aniso_label
_atom_site_aniso_U_11
_atom_site_aniso_U_22
_atom_site_aniso_U_33
_atom_site_aniso_U_12
_atom_site_aniso_U_13
_atom_site_aniso_U_23
F1 0.023(1) 0.026(1) 0.023(1) -0.0097(9) 0.0066(8) 0.0010(8)
F2 0.023(1) 0.0174(10) 0.028(1) -0.0082(9) 0.0052(8) -0.0009(8)
F3 0.025(1) 0.020(1) 0.032(1) -0.0116(9) 0.0096(8) -0.0033(8)
F4 0.024(1) 0.019(1) 0.034(1) -0.0090(9) 0.0067(8) -0.0075(8)
N1 0.018(1) 0.023(1) 0.021(1) -0.008(1) 0.003(1) -0.007(1)
N2 0.015(1) 0.020(1) 0.017(1) -0.008(1) 0.002(1) -0.006(1)
N3 0.016(1) 0.014(1) 0.019(1) -0.006(1) 0.001(1) -0.001(1)
N4 0.018(1) 0.016(1) 0.017(1) -0.009(1) 0.004(1) -0.004(1)
C1 0.015(2) 0.022(2) 0.014(2) -0.008(1) 0.002(1) -0.005(1)
C2 0.014(2) 0.025(2) 0.018(2) -0.012(2) 0.000(1) 0.001(1)
C3 0.014(2) 0.011(2) 0.022(2) -0.004(1) -0.001(1) -0.001(1)
C4 0.012(2) 0.015(2) 0.018(2) -0.005(1) -0.001(1) -0.003(1)
C5 0.016(2) 0.022(2) 0.019(2) -0.013(2) 0.000(1) 0.002(1)
C6 0.016(2) 0.016(2) 0.024(2) -0.008(1) -0.002(1) -0.003(1)
C7 0.017(2) 0.018(2) 0.021(2) -0.008(1) 0.003(1) -0.002(1)
C8 0.018(2) 0.019(2) 0.020(2) -0.008(1) 0.004(1) -0.003(1)
C9 0.020(2) 0.015(2) 0.019(2) -0.006(1) 0.003(1) -0.002(1)
C10 0.021(2) 0.023(2) 0.020(2) -0.013(2) 0.005(1) -0.002(1)
C11 0.020(2) 0.024(2) 0.025(2) -0.001(2) 0.000(1) -0.008(2)
C12 0.032(2) 0.033(2) 0.030(2) -0.007(2) -0.009(2) -0.007(2)
C13 0.039(2) 0.030(2) 0.021(2) -0.012(2) -0.001(2) -0.008(2)
C14 0.028(2) 0.026(2) 0.027(2) -0.008(2) 0.003(2) -0.007(2)
C15 0.023(2) 0.027(2) 0.025(2) -0.011(2) 0.001(1) -0.006(2)
C16 0.016(2) 0.019(2) 0.018(2) -0.007(1) 0.002(1) -0.007(1)
C17 0.024(2) 0.021(2) 0.025(2) -0.010(2) 0.000(1) -0.002(1)
C18 0.022(2) 0.019(2) 0.036(2) -0.004(2) -0.004(2) -0.005(2)
C19 0.018(2) 0.030(2) 0.035(2) -0.010(2) 0.009(2) -0.016(2)
C20 0.030(2) 0.034(2) 0.026(2) -0.018(2) 0.009(2) -0.004(2)
C21 0.021(2) 0.022(2) 0.023(2) -0.005(2) 0.001(1) 0.001(1)
C22 0.015(2) 0.018(2) 0.018(2) -0.008(1) 0.002(1) -0.001(1)
C23 0.020(2) 0.015(2) 0.015(2) -0.007(1) 0.003(1) -0.005(1)
C24 0.017(2) 0.014(2) 0.018(2) -0.005(1) 0.003(1) -0.006(1)
C25 0.015(2) 0.018(2) 0.021(2) -0.004(1) 0.000(1) -0.002(1)
C26 0.019(2) 0.025(2) 0.024(2) -0.008(2) 0.001(1) 0.000(1)
C27 0.031(2) 0.022(2) 0.030(2) -0.005(2) 0.001(2) 0.000(2)
C28 0.021(2) 0.038(2) 0.035(2) 0.000(2) -0.006(2) 0.002(2)
C29 0.027(2) 0.040(2) 0.028(2) -0.013(2) -0.008(2) -0.001(2)
C30 0.021(2) 0.026(2) 0.026(2) -0.008(2) -0.002(1) -0.001(2)
C31 0.015(2) 0.020(2) 0.019(2) -0.008(1) 0.000(1) -0.001(1)
C32 0.024(2) 0.023(2) 0.021(2) -0.011(2) 0.001(1) 0.002(1)
C33 0.020(2) 0.035(2) 0.023(2) -0.011(2) 0.003(1) -0.003(2)
C34 0.027(2) 0.041(2) 0.031(2) -0.025(2) -0.004(2) 0.006(2)
C35 0.033(2) 0.025(2) 0.052(2) -0.018(2) -0.003(2) 0.006(2)
C36 0.022(2) 0.021(2) 0.038(2) -0.008(2) 0.001(2) 0.000(2)
C37 0.085(4) 0.056(4) 0.070(4) 0.044(3) 0.062(4) 0.038(3)
C38 0.036(3) 0.054(3) 0.129(5) -0.007(3) -0.005(3) 0.049(4)
C39 0.097(4) 0.045(3) 0.051(3) -0.021(3) -0.026(3) 0.006(2)
C40 0.072(4) 0.065(4) 0.065(4) -0.021(3) 0.029(3) 0.006(3)
C41 0.094(4) 0.052(3) 0.100(5) -0.038(3) -0.040(4) 0.021(3)
C42 0.167(7) 0.033(3) 0.039(3) 0.004(4) -0.030(4) -0.005(3)
C43 0.050(3) 0.038(2) 0.041(2) -0.029(2) -0.005(2) 0.001(2)
C44 0.042(2) 0.041(2) 0.035(2) -0.020(2) 0.005(2) -0.010(2)
C45 0.036(2) 0.041(3) 0.039(2) -0.018(2) -0.002(2) 0.008(2)
C46 0.049(3) 0.028(2) 0.050(3) -0.008(2) -0.006(2) 0.004(2)
C47 0.033(2) 0.041(3) 0.042(3) 0.002(2) 0.003(2) -0.002(2)
C48 0.032(2) 0.058(3) 0.036(2) -0.021(2) -0.004(2) 0.009(2)
C49 0.065(3) 0.025(2) 0.043(3) -0.022(2) -0.001(2) 0.000(2)
C50 0.049(3) 0.025(2) 0.052(3) -0.007(2) 0.018(2) -0.001(2)
C51 0.042(3) 0.042(3) 0.071(3) -0.016(2) -0.017(2) 0.021(2)
C52 0.081(4) 0.054(3) 0.033(3) -0.034(3) -0.015(2) 0.007(2)
C53 0.060(3) 0.041(3) 0.050(3) -0.024(2) 0.022(2) -0.002(2)
C54 0.045(3) 0.032(2) 0.057(3) -0.025(2) -0.009(2) 0.010(2)

loop_
_atom_type_symbol
_atom_type_description
_atom_type_scat_dispersion_real
_atom_type_scat_dispersion_imag
_atom_type_scat_source
C C 0.003 0.002
;International Tables for Crystallography
(1992, Vol. C, Tables 4.2.6.8 and 6.1.1.1)
;
H H 0.000 0.000
;International Tables for Crystallography
(1992, Vol. C, Table 6.1.1.2)
;
F F 0.017 0.010
;International Tables for Crystallography
(1992, Vol. C, Tables 4.2.6.8 and 6.1.1.1)
;
N N 0.006 0.003
;International Tables for Crystallography
(1992, Vol. C, Tables 4.2.6.8 and 6.1.1.1)
;
